data_4312910
loop_
_publ_author_name
'Andrey Yu. Kovalevsky'
'Kimberly A. Bagley'
'Jacqueline M. Cole'
'Philip Coppens'

_publ_section_title
;
 Light-Induced Metastable Linkage Isomers of Ruthenium Sulfur Dioxide
 Complexes
;
_journal_name_full 'Inorganic Chemistry'
_journal_page_first 140
_journal_page_last 147
_journal_paper_doi 10.1021/ic025997g
_journal_volume 42
_journal_year 2003
_chemical_formula_sum 'C6 H13 F9 N4 O8 Ru S'
_chemical_formula_weight 573.33
_chemical_melting_point ?
_chemical_name_common 'trans-[Ru(II)(NH3)4(CF3COO)(SO2)](CF3COO)(CF3COOH) (1/1/1)'
_chemical_name_systematic
; 
 trans-Tetraammine(trifluoroactate)(sulfur dioxide)ruthenium(II) 
 trifluoroacetate trifluoroacetic acid 
;
_space_group_IT_number 9
_symmetry_cell_setting monoclinic
_symmetry_space_group_name_Hall 'C -2yc'
_symmetry_space_group_name_H-M 'C 1 c 1'
_atom_sites_solution_hydrogens geom
_atom_sites_solution_primary direct
_atom_sites_solution_secondary difmap
_audit_creation_method SHELXL-97
_cell_angle_alpha 90.00
_cell_angle_beta 99.918(1)
_cell_angle_gamma 90.00
_cell_formula_units_Z 4
_cell_length_a 9.4520(3)
_cell_length_b 27.4390(9)
_cell_length_c 6.9231(2)
_cell_measurement_reflns_used 562
_cell_measurement_temperature 90(1)
_cell_measurement_theta_max 24
_cell_measurement_theta_min 4
_cell_volume 1768.70(10)
_computing_cell_refinement 'Bruker SMART'
_computing_data_collection 'Bruker SMART'
_computing_data_reduction 'Bruker SHELXTL'
_computing_molecular_graphics 'Bruker SHELXTL'
_computing_publication_material 'Bruker SHELXTL'
_computing_structure_refinement 'SHELXL-97 (Sheldrick, 1997)'
_computing_structure_solution 'SHELXS-97 (Sheldrick, 1990)'
_diffrn_ambient_temperature 90(1)
_diffrn_measured_fraction_theta_full 0.999
_diffrn_measured_fraction_theta_max 0.999
_diffrn_measurement_device_type 'CCD area detector'
_diffrn_measurement_method 'phi and omega scans'
_diffrn_radiation_monochromator graphite
_diffrn_radiation_source 'rotating anode'
_diffrn_radiation_type MoK\a
_diffrn_radiation_wavelength 0.71073
_diffrn_reflns_av_R_equivalents 0.0401
_diffrn_reflns_av_sigmaI/netI 0.0319
_diffrn_reflns_limit_h_max 13
_diffrn_reflns_limit_h_min -13
_diffrn_reflns_limit_k_max 38
_diffrn_reflns_limit_k_min -38
_diffrn_reflns_limit_l_max 9
_diffrn_reflns_limit_l_min -9
_diffrn_reflns_number 15694
_diffrn_reflns_theta_full 30.03
_diffrn_reflns_theta_max 30.03
_diffrn_reflns_theta_min 1.48
_exptl_absorpt_coefficient_mu 1.142
_exptl_absorpt_correction_T_max 0.8943
_exptl_absorpt_correction_T_min 0.7633
_exptl_absorpt_correction_type 'empirical SADABS'
_exptl_crystal_colour 'deep red-brown'
_exptl_crystal_density_diffrn 2.153
_exptl_crystal_density_method 'not measured'
_exptl_crystal_description bricks
_exptl_crystal_F_000 1128
_exptl_crystal_size_max 0.25
_exptl_crystal_size_mid 0.10
_exptl_crystal_size_min 0.10
_refine_diff_density_max 1.912
_refine_diff_density_min -1.746
_refine_diff_density_rms 0.176
_refine_ls_abs_structure_details 'Flack H D (1983), Acta Cryst. A39, 876-881'
_refine_ls_abs_structure_Flack 0.00(4)
_refine_ls_extinction_method none
_refine_ls_goodness_of_fit_ref 1.623
_refine_ls_hydrogen_treatment mixed
_refine_ls_matrix_type full
_refine_ls_number_parameters 196
_refine_ls_number_reflns 5159
_refine_ls_number_restraints 5
_refine_ls_restrained_S_all 1.627
_refine_ls_R_factor_all 0.0503
_refine_ls_R_factor_gt 0.0480
_refine_ls_shift/su_max <0.001
_refine_ls_shift/su_mean <0.001
_refine_ls_structure_factor_coef Fsqd
_refine_ls_weighting_details 'calc w=1/[\s^2^(Fo^2^)+(0.0629P)^2^+0.0000P] where P=(Fo^2^+2Fc^2^)/3'
_refine_ls_weighting_scheme calc
_refine_ls_wR_factor_gt 0.1278
_refine_ls_wR_factor_ref 0.1298
_reflns_number_gt 4934
_reflns_number_total 5159
_reflns_threshold_expression >2sigma(I)
_cod_data_source_file ic025997g_s2_8.cif
_cod_data_source_block ruso2tfa_light
_cod_depositor_comments
;
The following automatic conversions were performed:
'_symmetry_cell_setting' value 'Monoclinic' changed to 'monoclinic'
according to '/home/adriana/struct/CIF-dictionaries/cif_core.dic'
dictionary named 'cif_core.dic' version 2.4.1 from 2010-06-29.

Automatic conversion script
Id: cif_fix_enum 1555 2011-01-17 13:19:09Z saulius 

The following automatic conversions were performed:

'_chemical_melting_point' value 'not measured' was changed to '?' -
the value is undefined or not given.

Automatic conversion script
Id: cif_fix_values 1569 2011-02-09 13:29:24Z adriana 
;
_cod_original_cell_volume 1768.7(1)
_cod_database_code 4312910

loop_
_symmetry_equiv_pos_as_xyz
'x, y, z'
'x, -y, z+1/2'
'x+1/2, y+1/2, z'
'x+1/2, -y+1/2, z+1/2'

loop_
_atom_site_label
_atom_site_type_symbol
_atom_site_fract_x
_atom_site_fract_y
_atom_site_fract_z
_atom_site_U_iso_or_equiv
_atom_site_adp_type
_atom_site_occupancy
_atom_site_symmetry_multiplicity
_atom_site_calc_flag
_atom_site_refinement_flags
_atom_site_disorder_assembly
_atom_site_disorder_group
F4 F 0.6794(4) 0.19331(14) -0.0297(6) 0.0336(7) Uani 1 1 d . . .
F5 F 0.8744(5) 0.23412(12) 0.0276(7) 0.0370(8) Uani 1 1 d . . .
F6 F 0.8556(5) 0.16824(15) 0.1879(6) 0.0418(10) Uani 1 1 d . . .
F7 F 0.9299(6) 0.06716(15) -0.9025(7) 0.0499(12) Uani 1 1 d . . .
F8 F 0.7543(5) 0.0164(2) -0.9062(9) 0.0666(17) Uani 1 1 d . . .
F9 F 0.9528(4) 0.00775(13) -0.7032(6) 0.0355(8) Uani 1 1 d . . .
O5 O 1.0142(4) 0.15791(14) -0.1285(7) 0.0293(8) Uani 1 1 d . . .
O6 O 0.7919(4) 0.13608(14) -0.2636(6) 0.0225(7) Uani 1 1 d . . .
H68 H 0.8341 0.1172 -0.3303 0.034 Uiso 1 1 calc R . .
O7 O 0.6691(5) 0.08299(17) -0.6788(7) 0.0330(9) Uani 1 1 d . . .
O8 O 0.8932(4) 0.08649(13) -0.5018(6) 0.0223(7) Uani 1 1 d . . .
C3 C 0.8837(5) 0.15847(16) -0.1410(7) 0.0191(8) Uani 1 1 d . . .
C4 C 0.8210(6) 0.18912(18) 0.0108(7) 0.0206(9) Uani 1 1 d . . .
C5 C 0.7939(6) 0.07268(17) -0.6434(8) 0.0227(9) Uani 1 1 d . . .
C6 C 0.8578(6) 0.03964(19) -0.7921(9) 0.0268(10) Uani 1 1 d . . .
Ru1 Ru 0.8434 0.3878 0.1218 0.011 Uani 0.63 1 d P A 1
S1 S 0.8608 0.4489 -0.0542 0.017 Uani 0.63 1 d P A 1
F1 F 0.7388 0.2629 0.6773 0.065 Uani 0.63 1 d P A 1
F2 F 0.6776 0.2445 0.3732 0.037 Uani 0.63 1 d P A 1
F3 F 0.8969 0.2358 0.5151 0.033 Uani 0.63 1 d P A 1
O1 O 0.9391 0.4923 0.0164 0.037 Uani 0.63 1 d P A 1
O2 O 0.7854 0.4519 -0.2541 0.054 Uani 0.63 1 d P A 1
O3 O 0.8111 0.3232 0.2664 0.014 Uani 0.63 1 d P A 1
O4 O 0.8535 0.3462 0.5838 0.028 Uani 0.63 1 d P A 1
N1 N 0.9885 0.3437 0.0018 0.018 Uani 0.63 1 d P A 1
H1A H 0.9678 0.3451 -0.1314 0.027 Uiso 0.63 1 d P B 1
H1B H 0.9807 0.3123 0.0414 0.027 Uiso 0.63 1 d P C 1
H1C H 1.0796 0.3545 0.0435 0.027 Uiso 0.63 1 d P D 1
N2 N 1.0096 0.4124 0.3468 0.016 Uani 0.63 1 d P A 1
H2A H 1.0962 0.4028 0.3194 0.024 Uiso 0.63 1 d P E 1
H2B H 0.9969 0.3995 0.4636 0.024 Uiso 0.63 1 d P F 1
H2C H 1.0071 0.4455 0.3538 0.024 Uiso 0.63 1 d P G 1
N3 N 0.6973 0.4213 0.2828 0.016 Uani 0.63 1 d P A 1
H3A H 0.6373 0.4414 0.2023 0.023 Uiso 0.63 1 d P H 1
H3B H 0.7472 0.4389 0.3844 0.023 Uiso 0.63 1 d P I 1
H3C H 0.6450 0.3979 0.3316 0.023 Uiso 0.63 1 d P J 1
N4 N 0.6760 0.3581 -0.0888 0.023 Uani 0.63 1 d P A 1
H4A H 0.6653 0.3259 -0.0631 0.035 Uiso 0.63 1 d P K 1
H4B H 0.6983 0.3616 -0.2108 0.035 Uiso 0.63 1 d P L 1
H4C H 0.5925 0.3741 -0.0828 0.035 Uiso 0.63 1 d P M 1
C1 C 0.8188 0.3171 0.4490 0.018 Uani 0.63 1 d P A 1
C2 C 0.7816 0.2645 0.5026 0.028 Uani 0.63 1 d P A 1
Ru1A Ru 0.8473(4) 0.39334(3) 0.1178(6) 0.0170(3) Uani 0.37 1 d P N 2
S1A S 0.8641(5) 0.44052(17) -0.1564(6) 0.0418(10) Uani 0.37 1 d PD N 2
F1A F 0.6999(10) 0.2659(3) 0.6454(14) 0.030 Uiso 0.37 1 d P N 2
F2A F 0.6877(9) 0.2455(3) 0.3362(12) 0.021 Uiso 0.37 1 d P N 2
F3A F 0.8883(9) 0.2434(3) 0.5579(13) 0.025 Uiso 0.37 1 d P N 2
O1A O 0.9129(9) 0.4617(3) 0.0430(9) 0.021 Uiso 0.37 1 d PD N 2
O2A O 0.7327(9) 0.4566(4) -0.2681(14) 0.036(2) Uiso 0.37 1 d PD N 2
O3A O 0.8208(10) 0.3278(3) 0.2616(15) 0.0192(17) Uani 0.37 1 d P N 2
O4A O 0.8287(10) 0.3512(3) 0.5831(12) 0.019 Uiso 0.37 1 d P N 2
N1A N 0.9829(11) 0.3459(3) -0.0215(14) 0.0125(16) Uiso 0.37 1 d P N 2
H1AA H 1.0039 0.3189 0.0517 0.019 Uiso 0.37 1 d PR N 2
H1AB H 0.9363 0.3375 -0.1414 0.019 Uiso 0.37 1 d PR N 2
H1AC H 1.0646 0.3616 -0.0329 0.019 Uiso 0.37 1 d PR N 2
N2A N 1.0308(11) 0.4105(4) 0.3327(15) 0.0167(18) Uiso 0.37 1 d P N 2
H2AA H 1.0287 0.3930 0.4420 0.025 Uiso 0.37 1 d PR N 2
H2AB H 1.1113 0.4034 0.2854 0.025 Uiso 0.37 1 d PR N 2
H2AC H 1.0298 0.4425 0.3614 0.025 Uiso 0.37 1 d PR N 2
N3A N 0.7012(13) 0.4315(4) 0.2732(17) 0.024(2) Uiso 0.37 1 d P N 2
H3AA H 0.6912 0.4145 0.3813 0.036 Uiso 0.37 1 d PR N 2
H3AB H 0.7366 0.4612 0.3082 0.036 Uiso 0.37 1 d PR N 2
H3AC H 0.6151 0.4345 0.1951 0.036 Uiso 0.37 1 d PR N 2
N4A N 0.6639(10) 0.3640(3) -0.0679(14) 0.013 Uiso 0.37 1 d P N 2
H4AA H 0.6231 0.3411 -0.0021 0.020 Uiso 0.37 1 d PR N 2
H4AB H 0.6002 0.3880 -0.1057 0.020 Uiso 0.37 1 d PR N 2
H4AC H 0.6909 0.3505 -0.1743 0.020 Uiso 0.37 1 d PR N 2
C1A C 0.8067(12) 0.3236(4) 0.4424(17) 0.0138(19) Uiso 0.37 1 d P N 2
C2A C 0.7624(13) 0.2684(4) 0.4854(18) 0.019(2) Uiso 0.37 1 d P N 2

loop_
_atom_site_aniso_label
_atom_site_aniso_U_11
_atom_site_aniso_U_22
_atom_site_aniso_U_33
_atom_site_aniso_U_23
_atom_site_aniso_U_13
_atom_site_aniso_U_12
F4 0.0237(14) 0.0403(18) 0.0366(18) -0.0133(15) 0.0044(13) 0.0033(13)
F5 0.0412(19) 0.0174(14) 0.052(2) -0.0126(14) 0.0070(16) -0.0042(14)
F6 0.075(3) 0.034(2) 0.0170(13) 0.0049(14) 0.0096(16) 0.0229(19)
F7 0.089(3) 0.0320(19) 0.038(2) 0.0074(16) 0.035(2) 0.022(2)
F8 0.041(2) 0.068(3) 0.084(4) -0.054(3) -0.009(2) 0.017(2)
F9 0.0420(19) 0.0274(16) 0.0414(19) 0.0112(14) 0.0193(16) 0.0195(14)
O5 0.0202(17) 0.0233(18) 0.044(2) -0.0059(15) 0.0056(15) -0.0016(13)
O6 0.0228(16) 0.0250(17) 0.0207(15) -0.0027(13) 0.0065(12) -0.0002(13)
O7 0.0291(19) 0.037(2) 0.0321(19) -0.0097(17) 0.0021(15) 0.0050(16)
O8 0.0209(16) 0.0271(17) 0.0187(15) 0.0008(13) 0.0030(12) 0.0016(13)
C3 0.0201(19) 0.0139(19) 0.024(2) 0.0022(15) 0.0065(16) 0.0018(14)
C4 0.030(2) 0.012(2) 0.019(2) 0.0029(16) 0.0035(17) -0.0010(16)
C5 0.027(2) 0.018(2) 0.024(2) -0.0042(17) 0.0062(18) 0.0042(17)
C6 0.029(2) 0.018(2) 0.032(3) -0.0039(19) 0.002(2) 0.0104(18)
Ru1 0.015 0.004 0.014 0.003 0.006 0.001
S1 0.025 0.010 0.015 0.004 0.005 0.000
F1 0.112 0.055 0.033 0.011 0.021 -0.009
F2 0.058 0.039 0.021 0.006 0.023 -0.007
F3 0.048 0.018 0.030 -0.003 -0.002 0.016
O1 0.033 0.023 0.048 0.009 -0.007 -0.018
O2 0.045 0.062 0.048 0.037 -0.012 -0.010
O3 0.025 0.010 0.011 0.004 0.012 0.002
O4 0.024 0.038 0.021 -0.002 0.001 0.014
N1 0.025 0.020 0.008 0.000 0.002 0.001
N2 0.008 0.020 0.023 -0.012 0.007 0.000
N3 0.019 0.006 0.023 0.000 0.007 0.003
N4 0.023 0.023 0.026 -0.004 0.012 0.009
C1 0.020 0.021 0.012 0.006 0.002 0.009
C2 0.036 0.034 0.012 0.010 0.003 0.006
Ru1A 0.0171(4) 0.0159(4) 0.0179(4) 0.0002(6) 0.0029(3) 0.0008(6)
S1A 0.047(2) 0.038(2) 0.044(2) 0.0220(19) 0.0158(19) 0.0079(18)
O3A 0.018(4) 0.015(4) 0.025(4) -0.012(3) 0.006(3) -0.008(3)

loop_
_atom_type_symbol
_atom_type_description
_atom_type_scat_dispersion_real
_atom_type_scat_dispersion_imag
_atom_type_scat_source
C C 0.0033 0.0016 'International Tables Vol C Tables 4.2.6.8 and 6.1.1.4'
H H 0.0000 0.0000 'International Tables Vol C Tables 4.2.6.8 and 6.1.1.4'
N N 0.0061 0.0033 'International Tables Vol C Tables 4.2.6.8 and 6.1.1.4'
O O 0.0106 0.0060 'International Tables Vol C Tables 4.2.6.8 and 6.1.1.4'
F F 0.0171 0.0103 'International Tables Vol C Tables 4.2.6.8 and 6.1.1.4'
S S 0.1246 0.1234 'International Tables Vol C Tables 4.2.6.8 and 6.1.1.4'
Ru Ru -1.2594 0.8363 'International Tables Vol C Tables 4.2.6.8 and 6.1.1.4'

loop_
_geom_angle_atom_site_label_1
_geom_angle_atom_site_label_2
_geom_angle_atom_site_label_3
_geom_angle
_geom_angle_site_symmetry_1
_geom_angle_site_symmetry_3
_geom_angle_publ_flag
O5 C3 O6 127.6(5) . . ?
O5 C3 C4 117.4(4) . . ?
O6 C3 C4 115.0(4) . . ?
F4 C4 F5 107.0(4) . . ?
F4 C4 F6 108.0(4) . . ?
F5 C4 F6 106.7(4) . . ?
F4 C4 C3 113.3(4) . . ?
F5 C4 C3 112.4(4) . . ?
F6 C4 C3 109.2(4) . . ?
O7 C5 O8 130.4(5) . . ?
O7 C5 C6 118.6(5) . . ?
O8 C5 C6 110.9(4) . . ?
F8 C6 F9 109.4(5) . . ?
F8 C6 F7 109.3(6) . . ?
F9 C6 F7 105.4(5) . . ?
F8 C6 C5 110.2(5) . . ?
F9 C6 C5 112.5(4) . . ?
F7 C6 C5 109.9(4) . . ?
O3 Ru1 S1 172.9 . . ?
O3 Ru1 N1 81.9 . . ?
S1 Ru1 N1 96.3 . . ?
O3 Ru1 N4 81.3 . . ?
S1 Ru1 N4 91.8 . . ?
N1 Ru1 N4 88.1 . . ?
O3 Ru1 N2 94.0 . . ?
S1 Ru1 N2 92.9 . . ?
N1 Ru1 N2 91.3 . . ?
N4 Ru1 N2 175.3 . . ?
O3 Ru1 N3 87.4 . . ?
S1 Ru1 N3 94.7 . . ?
N1 Ru1 N3 168.9 . . ?
N4 Ru1 N3 92.9 . . ?
N2 Ru1 N3 86.8 . . ?
O1 S1 O2 114.6 . . ?
O1 S1 Ru1 123.4 . . ?
O2 S1 Ru1 121.9 . . ?
C1 O3 Ru1 127.2 . . ?
O4 C1 O3 129.5 . . ?
O4 C1 C2 117.7 . . ?
O3 C1 C2 112.8 . . ?
F2 C2 F3 107.6 . . ?
F2 C2 F1 107.0 . . ?
F3 C2 F1 107.0 . . ?
F2 C2 C1 113.3 . . ?
F3 C2 C1 110.4 . . ?
F1 C2 C1 111.3 . . ?
O1A Ru1A O3A 164.6(3) . . ?
O1A Ru1A N4A 116.1(3) . . ?
O3A Ru1A N4A 79.1(4) . . ?
O1A Ru1A N2A 74.4(3) . . ?
O3A Ru1A N2A 90.5(4) . . ?
N4A Ru1A N2A 169.5(4) . . ?
O1A Ru1A N3A 86.0(4) . . ?
O3A Ru1A N3A 92.3(4) . . ?
N4A Ru1A N3A 87.7(4) . . ?
N2A Ru1A N3A 93.3(4) . . ?
O1A Ru1A N1A 101.9(4) . . ?
O3A Ru1A N1A 79.9(3) . . ?
N4A Ru1A N1A 89.2(4) . . ?
N2A Ru1A N1A 88.3(4) . . ?
N3A Ru1A N1A 172.0(4) . . ?
O1A Ru1A S1A 39.25(14) . . ?
O3A Ru1A S1A 153.9(3) . . ?
N4A Ru1A S1A 83.1(3) . . ?
N2A Ru1A S1A 106.5(3) . . ?
N3A Ru1A S1A 106.0(3) . . ?
N1A Ru1A S1A 80.9(3) . . ?
O2A S1A O1A 119.0(6) . . ?
O2A S1A Ru1A 116.3(6) . . ?
O1A S1A Ru1A 61.1(4) . . ?
S1A O1A Ru1A 79.7(4) . . ?
C1A O3A Ru1A 125.5(7) . . ?
O4A C1A O3A 133.5(11) . . ?
O4A C1A C2A 116.6(10) . . ?
O3A C1A C2A 109.6(9) . . ?
F2A C2A F1A 112.0(10) . . ?
F2A C2A F3A 111.2(10) . . ?
F1A C2A F3A 98.5(9) . . ?
F2A C2A C1A 115.3(10) . . ?
F1A C2A C1A 111.3(10) . . ?
F3A C2A C1A 107.2(9) . . ?

loop_
_geom_bond_atom_site_label_1
_geom_bond_atom_site_label_2
_geom_bond_distance
_geom_bond_site_symmetry_2
_geom_bond_publ_flag
F4 C4 1.324(6) . ?
F5 C4 1.331(6) . ?
F6 C4 1.342(6) . ?
F7 C6 1.341(8) . ?
F8 C6 1.312(7) . ?
F9 C6 1.327(6) . ?
O5 C3 1.221(6) . ?
O6 C3 1.264(6) . ?
O7 C5 1.197(7) . ?
O8 C5 1.292(6) . ?
C3 C4 1.542(7) . ?
C5 C6 1.568(7) . ?
Ru1 O3 2.0835 . ?
Ru1 S1 2.0946 . ?
Ru1 N1 2.1050 . ?
Ru1 N4 2.1213 . ?
Ru1 N2 2.1228 . ?
Ru1 N3 2.1267 . ?
S1 O1 1.4435 . ?
S1 O2 1.4457 . ?
F1 C2 1.3400 . ?
F2 C2 1.3281 . ?
F3 C2 1.3351 . ?
O3 C1 1.2651 . ?
O4 C1 1.2284 . ?
C1 C2 1.5470 . ?
Ru1A O1A 2.070(10) . ?
Ru1A O3A 2.091(9) . ?
Ru1A N4A 2.130(9) . ?
Ru1A N2A 2.135(10) . ?
Ru1A N3A 2.161(12) . ?
Ru1A N1A 2.166(9) . ?
Ru1A S1A 2.326(5) . ?
S1A O2A 1.415(12) . ?
S1A O1A 1.496(12) . ?
F1A C2A 1.344(15) . ?
F2A C2A 1.307(14) . ?
F3A C2A 1.390(15) . ?
O3A C1A 1.287(14) . ?
O4A C1A 1.222(14) . ?
C1A C2A 1.614(17) . ?

loop_
_geom_torsion_atom_site_label_1
_geom_torsion_atom_site_label_2
_geom_torsion_atom_site_label_3
_geom_torsion_atom_site_label_4
_geom_torsion
_geom_torsion_site_symmetry_1
_geom_torsion_site_symmetry_2
_geom_torsion_site_symmetry_3
_geom_torsion_site_symmetry_4
_geom_torsion_publ_flag
O5 C3 C4 F4 171.0(4) . . . . ?
O6 C3 C4 F4 -10.0(6) . . . . ?
O5 C3 C4 F5 49.5(6) . . . . ?
O6 C3 C4 F5 -131.5(5) . . . . ?
O5 C3 C4 F6 -68.6(6) . . . . ?
O6 C3 C4 F6 110.4(5) . . . . ?
O7 C5 C6 F8 -18.8(8) . . . . ?
O8 C5 C6 F8 164.6(5) . . . . ?
O7 C5 C6 F9 -141.2(5) . . . . ?
O8 C5 C6 F9 42.1(6) . . . . ?
O7 C5 C6 F7 101.7(6) . . . . ?
O8 C5 C6 F7 -75.0(6) . . . . ?
O3 Ru1 S1 O1 -179.6 . . . . ?
N1 Ru1 S1 O1 -105.3 . . . . ?
N4 Ru1 S1 O1 166.4 . . . . ?
N2 Ru1 S1 O1 -13.6 . . . . ?
N3 Ru1 S1 O1 73.3 . . . . ?
O3 Ru1 S1 O2 5.1 . . . . ?
N1 Ru1 S1 O2 79.4 . . . . ?
N4 Ru1 S1 O2 -8.9 . . . . ?
N2 Ru1 S1 O2 171.0 . . . . ?
N3 Ru1 S1 O2 -102.0 . . . . ?
S1 Ru1 O3 C1 -157.8 . . . . ?
N1 Ru1 O3 C1 127.0 . . . . ?
N4 Ru1 O3 C1 -143.7 . . . . ?
N2 Ru1 O3 C1 36.2 . . . . ?
N3 Ru1 O3 C1 -50.3 . . . . ?
Ru1 O3 C1 O4 -4.1 . . . . ?
Ru1 O3 C1 C2 177.4 . . . . ?
O4 C1 C2 F2 144.9 . . . . ?
O3 C1 C2 F2 -36.4 . . . . ?
O4 C1 C2 F3 -94.4 . . . . ?
O3 C1 C2 F3 84.3 . . . . ?
O4 C1 C2 F1 24.3 . . . . ?
O3 C1 C2 F1 -157.1 . . . . ?
O1A Ru1A S1A O2A -110.2(6) . . . . ?
O3A Ru1A S1A O2A 84.9(8) . . . . ?
N4A Ru1A S1A O2A 37.6(6) . . . . ?
N2A Ru1A S1A O2A -146.6(6) . . . . ?
N3A Ru1A S1A O2A -48.0(7) . . . . ?
N1A Ru1A S1A O2A 127.9(6) . . . . ?
O3A Ru1A S1A O1A -164.8(7) . . . . ?
N4A Ru1A S1A O1A 147.8(5) . . . . ?
N2A Ru1A S1A O1A -36.3(5) . . . . ?
N3A Ru1A S1A O1A 62.2(5) . . . . ?
N1A Ru1A S1A O1A -121.8(5) . . . . ?
O2A S1A O1A Ru1A 105.8(7) . . . . ?
O3A Ru1A O1A S1A 154.2(12) . . . . ?
N4A Ru1A O1A S1A -36.0(5) . . . . ?
N2A Ru1A O1A S1A 143.9(5) . . . . ?
N3A Ru1A O1A S1A -121.5(5) . . . . ?
N1A Ru1A O1A S1A 59.0(4) . . . . ?
O1A Ru1A O3A C1A 46.0(18) . . . . ?
N4A Ru1A O3A C1A -124.6(9) . . . . ?
N2A Ru1A O3A C1A 56.0(9) . . . . ?
N3A Ru1A O3A C1A -37.3(9) . . . . ?
N1A Ru1A O3A C1A 144.2(9) . . . . ?
S1A Ru1A O3A C1A -172.6(7) . . . . ?
Ru1A O3A C1A O4A -15.1(18) . . . . ?
Ru1A O3A C1A C2A 170.5(7) . . . . ?
O4A C1A C2A F2A 154.6(10) . . . . ?
O3A C1A C2A F2A -29.9(14) . . . . ?
O4A C1A C2A F1A 25.6(15) . . . . ?
O3A C1A C2A F1A -158.9(10) . . . . ?
O4A C1A C2A F3A -81.0(12) . . . . ?
O3A C1A C2A F3A 94.5(11) . . . . ?
